data_2222731
loop_
_publ_author_name
'Miao, Jinling'
'Nie, Yong'
'Chen, Hongwei'
'Li, Jingtao'
'Wang, Daqi'

_publ_section_title
;
 3-Carboxymethyl-1,3-benzimidazolium-1-acetate monohydrate
;
_journal_coeditor_code HK2729
_journal_issue 8
_journal_name_full 'Acta Crystallographica Section E'
_journal_page_first o2005
_journal_paper_doi 10.1107/S1600536809027391
_journal_volume 65
_journal_year 2009
_chemical_formula_iupac 'C11 H10 N2 O4, H2 O'
_chemical_formula_moiety 'C11 H10 N2 O4, H2 O'
_chemical_formula_sum 'C11 H12 N2 O5'
_chemical_formula_weight 252.23
_chemical_name_systematic
;
3-Carboxymethyl-1,3-benzimidazolium-1-acetate monohydrate
;
_space_group_IT_number 15
_symmetry_cell_setting monoclinic
_symmetry_space_group_name_Hall '-C 2yc'
_symmetry_space_group_name_H-M 'C 1 2/c 1'
_atom_sites_solution_hydrogens geom
_atom_sites_solution_primary direct
_atom_sites_solution_secondary difmap
_audit_creation_method SHELXL-97
_cell_angle_alpha 90.00
_cell_angle_beta 113.3680(10)
_cell_angle_gamma 90.00
_cell_formula_units_Z 8
_cell_length_a 16.0731(15)
_cell_length_b 8.1619(11)
_cell_length_c 18.8678(17)
_cell_measurement_reflns_used 1932
_cell_measurement_temperature 298(2)
_cell_measurement_theta_max 26.401
_cell_measurement_theta_min 2.352
_cell_volume 2272.2(4)
_computing_cell_refinement 'SAINT (Bruker, 2001)'
_computing_data_collection 'SMART (Bruker, 2001)'
_computing_data_reduction 'SAINT (Bruker, 2001)'
_computing_molecular_graphics 'SHELXTL (Sheldrick, 2008)'
_computing_publication_material 'SHELXTL (Sheldrick, 2008)'
_computing_structure_refinement 'SHELXL97 (Sheldrick, 2008)'
_computing_structure_solution 'SHELXS97 (Sheldrick, 2008)'
_diffrn_ambient_temperature 298(2)
_diffrn_measured_fraction_theta_full 0.994
_diffrn_measured_fraction_theta_max 0.994
_diffrn_measurement_device_type 'Bruker SMART 1000 CCD area-detector'
_diffrn_measurement_method '\f and \w'
_diffrn_radiation_monochromator graphite
_diffrn_radiation_source 'fine-focus sealed tube'
_diffrn_radiation_type MoK\a
_diffrn_radiation_wavelength 0.71073
_diffrn_reflns_av_R_equivalents 0.0475
_diffrn_reflns_av_sigmaI/netI 0.0481
_diffrn_reflns_limit_h_max 19
_diffrn_reflns_limit_h_min -14
_diffrn_reflns_limit_k_max 10
_diffrn_reflns_limit_k_min -10
_diffrn_reflns_limit_l_max 23
_diffrn_reflns_limit_l_min -23
_diffrn_reflns_number 5875
_diffrn_reflns_theta_full 26.02
_diffrn_reflns_theta_max 26.02
_diffrn_reflns_theta_min 2.35
_exptl_absorpt_coefficient_mu 0.118
_exptl_absorpt_correction_T_max 0.9768
_exptl_absorpt_correction_T_min 0.9434
_exptl_absorpt_correction_type multi-scan
_exptl_absorpt_process_details '(SADABS; Bruker, 2001)'
_exptl_crystal_colour colorless
_exptl_crystal_density_diffrn 1.475
_exptl_crystal_density_method 'not measured'
_exptl_crystal_description plate
_exptl_crystal_F_000 1056
_exptl_crystal_size_max 0.50
_exptl_crystal_size_mid 0.40
_exptl_crystal_size_min 0.20
_refine_diff_density_max 0.245
_refine_diff_density_min -0.183
_refine_ls_extinction_method none
_refine_ls_goodness_of_fit_ref 1.004
_refine_ls_hydrogen_treatment mixed
_refine_ls_matrix_type full
_refine_ls_number_parameters 173
_refine_ls_number_reflns 2213
_refine_ls_number_restraints 1
_refine_ls_restrained_S_all 1.005
_refine_ls_R_factor_all 0.0693
_refine_ls_R_factor_gt 0.0414
_refine_ls_shift/su_max 0.001
_refine_ls_shift/su_mean 0.000
_refine_ls_structure_factor_coef Fsqd
_refine_ls_weighting_details 'calc w=1/[\s^2^(Fo^2^)+(0.0647P)^2^+0.9016P] where P=(Fo^2^+2Fc^2^)/3'
_refine_ls_weighting_scheme calc
_refine_ls_wR_factor_gt 0.1005
_refine_ls_wR_factor_ref 0.1195
_reflns_number_gt 1495
_reflns_number_total 2213
_reflns_threshold_expression I>2\s(I)
_cod_data_source_file hk2729.cif
_cod_data_source_block I
_cod_original_sg_symbol_H-M 'C 2/c'
_cod_database_code 2222731
_cod_database_fobs_code 2222731

loop_
_symmetry_equiv_pos_as_xyz
'x, y, z'
'-x, y, -z+1/2'
'x+1/2, y+1/2, z'
'-x+1/2, y+1/2, -z+1/2'
'-x, -y, -z'
'x, -y, z-1/2'
'-x+1/2, -y+1/2, -z'
'x+1/2, -y+1/2, z-1/2'

loop_
_atom_site_type_symbol
_atom_site_label
_atom_site_fract_x
_atom_site_fract_y
_atom_site_fract_z
_atom_site_U_iso_or_equiv
_atom_site_adp_type
_atom_site_calc_flag
_atom_site_refinement_flags
_atom_site_occupancy
_atom_site_disorder_assembly
_atom_site_disorder_group
O O1 0.64155(9) 0.6138(2) 0.28621(9) 0.0608(5) Uani d . 1 . .
O O2 0.75932(9) 0.5077(2) 0.38158(10) 0.0658(6) Uani d . 1 . .
O O3 1.16479(10) 0.80460(19) 0.41440(9) 0.0501(4) Uani d D 1 . .
H H3 1.1979(16) 0.867(3) 0.3937(14) 0.075 Uiso d D 1 . .
O O4 1.20178(11) 0.6063(2) 0.35149(10) 0.0646(5) Uani d . 1 . .
O O5 0.5000 0.8452(3) 0.2500 0.0582(6) Uani d S 1 . .
H H5 0.5476(18) 0.782(4) 0.2614(17) 0.087 Uiso d . 1 . .
O O6 0.5000 0.3611(3) 0.2500 0.0688(8) Uani d S 1 . .
H H6 0.544(2) 0.427(4) 0.2634(19) 0.103 Uiso d . 1 . .
N N1 0.87906(10) 0.7126(2) 0.36403(9) 0.0349(4) Uani d . 1 . .
N N2 1.01818(10) 0.62393(18) 0.40836(9) 0.0337(4) Uani d . 1 . .
C C1 0.72276(12) 0.6073(3) 0.32812(11) 0.0377(5) Uani d . 1 . .
C C2 0.78365(12) 0.7326(3) 0.31305(11) 0.0416(5) Uani d . 1 . .
H H2A 0.7772 0.7230 0.2599 0.050 Uiso calc R 1 . .
H H2B 0.7641 0.8417 0.3199 0.050 Uiso calc R 1 . .
C C3 1.16099(12) 0.6581(3) 0.38815(11) 0.0372(5) Uani d . 1 . .
C C4 1.10076(13) 0.5451(3) 0.41022(13) 0.0411(5) Uani d . 1 . .
H H4A 1.0840 0.4524 0.3752 0.049 Uiso calc R 1 . .
H H4B 1.1348 0.5034 0.4618 0.049 Uiso calc R 1 . .
C C5 0.94014(13) 0.6308(2) 0.34744(11) 0.0376(5) Uani d . 1 . .
H H5A 0.9297 0.5845 0.2996 0.045 Uiso calc R 1 . .
C C6 1.00799(12) 0.7058(2) 0.46895(11) 0.0322(4) Uani d . 1 . .
C C7 0.91917(12) 0.7614(2) 0.44087(10) 0.0320(4) Uani d . 1 . .
C C8 0.88646(14) 0.8494(3) 0.48694(12) 0.0429(5) Uani d . 1 . .
H H8 0.8271 0.8877 0.4683 0.052 Uiso calc R 1 . .
C C9 0.94620(17) 0.8773(3) 0.56172(13) 0.0494(6) Uani d . 1 . .
H H9 0.9265 0.9350 0.5947 0.059 Uiso calc R 1 . .
C C10 1.03527(16) 0.8218(3) 0.58943(12) 0.0480(6) Uani d . 1 . .
H H10 1.0736 0.8443 0.6403 0.058 Uiso calc R 1 . .
C C11 1.06811(14) 0.7353(3) 0.54415(11) 0.0409(5) Uani d . 1 . .
H H11 1.1277 0.6981 0.5628 0.049 Uiso calc R 1 . .

loop_
_atom_site_aniso_label
_atom_site_aniso_U_11
_atom_site_aniso_U_22
_atom_site_aniso_U_33
_atom_site_aniso_U_12
_atom_site_aniso_U_13
_atom_site_aniso_U_23
O1 0.0289(8) 0.0773(13) 0.0644(10) -0.0032(8) 0.0059(7) 0.0195(9)
O2 0.0296(8) 0.0579(11) 0.0966(13) -0.0030(7) 0.0107(8) 0.0402(10)
O3 0.0451(9) 0.0378(10) 0.0757(11) -0.0041(7) 0.0328(8) 0.0023(8)
O4 0.0649(11) 0.0641(12) 0.0884(12) 0.0002(9) 0.0552(10) -0.0062(9)
O5 0.0550(15) 0.0519(16) 0.0612(14) 0.000 0.0161(13) 0.000
O6 0.0574(16) 0.0520(17) 0.0872(19) 0.000 0.0181(15) 0.000
N1 0.0279(8) 0.0388(10) 0.0393(9) -0.0036(7) 0.0147(7) 0.0031(7)
N2 0.0306(9) 0.0294(9) 0.0451(9) -0.0026(7) 0.0193(8) -0.0003(7)
C1 0.0250(10) 0.0426(13) 0.0433(11) 0.0014(9) 0.0111(9) 0.0025(10)
C2 0.0323(11) 0.0449(13) 0.0440(11) 0.0004(10) 0.0115(9) 0.0092(10)
C3 0.0276(10) 0.0401(13) 0.0428(11) 0.0054(9) 0.0129(9) 0.0027(10)
C4 0.0383(11) 0.0327(12) 0.0576(12) 0.0032(9) 0.0246(10) 0.0002(10)
C5 0.0378(11) 0.0383(12) 0.0410(11) -0.0087(9) 0.0203(9) -0.0027(9)
C6 0.0343(10) 0.0242(10) 0.0419(11) -0.0019(8) 0.0191(9) 0.0028(9)
C7 0.0318(10) 0.0281(11) 0.0391(10) -0.0016(8) 0.0172(8) 0.0060(8)
C8 0.0441(12) 0.0381(13) 0.0551(13) 0.0084(10) 0.0287(11) 0.0078(10)
C9 0.0702(16) 0.0377(13) 0.0503(13) 0.0032(11) 0.0345(12) -0.0009(10)
C10 0.0603(15) 0.0413(13) 0.0389(11) -0.0061(11) 0.0158(11) -0.0014(10)
C11 0.0379(11) 0.0351(12) 0.0457(12) -0.0012(9) 0.0124(10) 0.0051(10)

loop_
_atom_type_symbol
_atom_type_description
_atom_type_scat_dispersion_real
_atom_type_scat_dispersion_imag
_atom_type_scat_source
C C 0.0033 0.0016 'International Tables Vol C Tables 4.2.6.8 and 6.1.1.4'
H H 0.0000 0.0000 'International Tables Vol C Tables 4.2.6.8 and 6.1.1.4'
O O 0.0106 0.0060 'International Tables Vol C Tables 4.2.6.8 and 6.1.1.4'
N N 0.0061 0.0033 'International Tables Vol C Tables 4.2.6.8 and 6.1.1.4'

loop_
_geom_angle_atom_site_label_1
_geom_angle_atom_site_label_2
_geom_angle_atom_site_label_3
_geom_angle_site_symmetry_1
_geom_angle_site_symmetry_3
_geom_angle
_geom_angle_publ_flag
C3 O3 H3 . . 107.1(16) ?
C5 N1 C7 . . 108.08(16) ?
C5 N1 C2 . . 125.76(17) ?
C5 N2 C6 . . 108.28(15) ?
C5 N2 C4 . . 125.26(16) ?
C6 N2 C4 . . 126.45(16) ?
C7 N1 C2 . . 125.85(16) ?
O1 C1 O2 . . 126.00(19) ?
O1 C1 C2 . . 116.68(18) ?
O2 C1 C2 . . 117.31(16) ?
N1 C2 C1 . . 112.79(16) ?
N1 C2 H2A . . 109.0 ?
C1 C2 H2A . . 109.0 ?
N1 C2 H2B . . 109.0 ?
C1 C2 H2B . . 109.0 ?
H2A C2 H2B . . 107.8 ?
O4 C3 O3 . . 126.48(19) ?
O4 C3 C4 . . 119.9(2) ?
O3 C3 C4 . . 113.53(17) ?
N2 C4 C3 . . 113.53(16) ?
N2 C4 H4A . . 108.9 ?
C3 C4 H4A . . 108.9 ?
N2 C4 H4B . . 108.9 ?
C3 C4 H4B . . 108.9 ?
H4A C4 H4B . . 107.7 ?
N1 C5 N2 . . 110.62(17) ?
N1 C5 H5A . . 124.7 ?
N2 C5 H5A . . 124.7 ?
C11 C6 C7 . . 121.93(18) ?
C11 C6 N2 . . 131.65(18) ?
C7 C6 N2 . . 106.41(16) ?
C8 C7 C6 . . 121.35(18) ?
C8 C7 N1 . . 132.04(18) ?
C6 C7 N1 . . 106.60(16) ?
C9 C8 C7 . . 116.5(2) ?
C9 C8 H8 . . 121.7 ?
C7 C8 H8 . . 121.7 ?
C8 C9 C10 . . 121.8(2) ?
C8 C9 H9 . . 119.1 ?
C10 C9 H9 . . 119.1 ?
C11 C10 C9 . . 121.9(2) ?
C11 C10 H10 . . 119.0 ?
C9 C10 H10 . . 119.0 ?
C10 C11 C6 . . 116.4(2) ?
C10 C11 H11 . . 121.8 ?
C6 C11 H11 . . 121.8 ?

loop_
_geom_bond_atom_site_label_1
_geom_bond_atom_site_label_2
_geom_bond_site_symmetry_2
_geom_bond_distance
_geom_bond_publ_flag
O1 C1 . 1.230(2) ?
O2 C1 . 1.246(2) ?
O3 C3 . 1.286(3) ?
O3 H3 . 0.925(17) ?
O4 C3 . 1.203(2) ?
O5 H5 . 0.88(3) ?
O6 H6 . 0.84(3) ?
N1 C5 . 1.323(2) ?
N1 C7 . 1.391(2) ?
N1 C2 . 1.461(2) ?
N2 C5 . 1.324(2) ?
N2 C6 . 1.389(2) ?
N2 C4 . 1.463(2) ?
C1 C2 . 1.519(3) ?
C2 H2A . 0.9700 ?
C2 H2B . 0.9700 ?
C3 C4 . 1.511(3) ?
C4 H4A . 0.9700 ?
C4 H4B . 0.9700 ?
C5 H5A . 0.9300 ?
C6 C11 . 1.385(3) ?
C6 C7 . 1.387(3) ?
C7 C8 . 1.382(3) ?
C8 C9 . 1.375(3) ?
C8 H8 . 0.9300 ?
C9 C10 . 1.391(3) ?
C9 H9 . 0.9300 ?
C10 C11 . 1.366(3) ?
C10 H10 . 0.9300 ?
C11 H11 . 0.9300 ?

loop_
_geom_hbond_atom_site_label_D
_geom_hbond_atom_site_label_H
_geom_hbond_atom_site_label_A
_geom_hbond_site_symmetry_A
_geom_hbond_distance_DH
_geom_hbond_distance_HA
_geom_hbond_distance_DA
_geom_hbond_angle_DHA
_geom_hbond_publ_flag
O3 H3 O2 3 0.925(17) 1.592(18) 2.487(2) 162(2) yes
O5 H5 O1 . 0.88(3) 1.95(3) 2.825(2) 172(3) yes
O6 H6 O1 . 0.84(3) 2.11(3) 2.943(2) 173(3) yes

loop_
_geom_torsion_atom_site_label_1
_geom_torsion_atom_site_label_2
_geom_torsion_atom_site_label_3
_geom_torsion_atom_site_label_4
_geom_torsion_site_symmetry_1
_geom_torsion_site_symmetry_2
_geom_torsion_site_symmetry_3
_geom_torsion_site_symmetry_4
_geom_torsion
_geom_torsion_publ_flag
C5 N1 C2 C1 . . . . 95.5(2) ?
C7 N1 C2 C1 . . . . -77.4(2) ?
O1 C1 C2 N1 . . . . -178.35(18) ?
O2 C1 C2 N1 . . . . 1.7(3) ?
C5 N2 C4 C3 . . . . 89.6(2) ?
C6 N2 C4 C3 . . . . -89.5(2) ?
O4 C3 C4 N2 . . . . -143.40(19) ?
O3 C3 C4 N2 . . . . 38.8(2) ?
C7 N1 C5 N2 . . . . -0.5(2) ?
C2 N1 C5 N2 . . . . -174.54(16) ?
C6 N2 C5 N1 . . . . 0.2(2) ?
C4 N2 C5 N1 . . . . -179.06(16) ?
C5 N2 C6 C11 . . . . -179.5(2) ?
C4 N2 C6 C11 . . . . -0.3(3) ?
C5 N2 C6 C7 . . . . 0.30(19) ?
C4 N2 C6 C7 . . . . 179.50(16) ?
C11 C6 C7 C8 . . . . 0.1(3) ?
N2 C6 C7 C8 . . . . -179.74(17) ?
C11 C6 C7 N1 . . . . 179.22(17) ?
N2 C6 C7 N1 . . . . -0.61(19) ?
C5 N1 C7 C8 . . . . 179.7(2) ?
C2 N1 C7 C8 . . . . -6.3(3) ?
C5 N1 C7 C6 . . . . 0.7(2) ?
C2 N1 C7 C6 . . . . 174.70(16) ?
C6 C7 C8 C9 . . . . -0.5(3) ?
N1 C7 C8 C9 . . . . -179.39(19) ?
C7 C8 C9 C10 . . . . 0.7(3) ?
C8 C9 C10 C11 . . . . -0.6(3) ?
C9 C10 C11 C6 . . . . 0.1(3) ?
C7 C6 C11 C10 . . . . 0.1(3) ?
N2 C6 C11 C10 . . . . 179.90(19) ?

loop_
_cod_related_entry_id
_cod_related_entry_database
_cod_related_entry_code
1 ChemSpider 30655839
